data_1100498
loop_
_publ_author_name
'Ghassemzadeh, Mitra'
'Harms, Klaus'
'Dehnicke, Kurt'

_publ_section_title
;
 Komplexe von Halogenid-Ionen mit 1-Halogen-2-phenylacetylenen.
 Kristallstrukturen von PPh~4~[X(I--C\\tb C--Ph)~4~] mit X = Cl, Br, I,
 von PPh~4~[Br(Br--C\\tb C--Ph)~4~] und von NMe~4~[F(I--C\\tb C--Ph)~2~]
;
_journal_coden_ASTM CHBEAM
_journal_issue 1
_journal_name_full 'Chemische Berichte'
_journal_page_first 115
_journal_page_last 120
_journal_paper_doi 10.1002/cber.19961290121
_journal_volume 129
_journal_year 1996
_chemical_formula_sum 'C20 H22 F I2 N'
_space_group_IT_number 4
_symmetry_cell_setting monoclinic
_symmetry_space_group_name_Hall 'P 2yb'
_symmetry_space_group_name_H-M 'P 1 21 1'
_cell_angle_alpha 90
_cell_angle_beta 100.21(1)
_cell_angle_gamma 90
_cell_formula_units_Z 2
_cell_length_a 7.250(1)
_cell_length_b 10.093(1)
_cell_length_c 15.337(2)
_cod_original_sg_symbol_H-M 'P 21'
_cod_original_formula_sum 'C20 H22 F1 I2 N1'
_cod_database_code 1100498

loop_
_symmetry_equiv_pos_site_id
_symmetry_equiv_pos_as_xyz
1 x,y,z
2 -x,1/2+y,-z

loop_
_atom_site_label
_atom_site_type_symbol
_atom_site_fract_x
_atom_site_fract_y
_atom_site_fract_z
I1 I 0.14604(5) 0.49990 0.79063(2)
C1 C -0.5362(8) 0.8146(6) 0.8087(4)
C2 C -0.6646(8) 0.8839(6) 0.7789(4)
C3 C -0.8240(8) 0.9603(5) 0.7379(3)
C4 C -1.0009(8) 0.9038(6) 0.7303(4)
C5 C -1.1579(9) 0.9724(8) 0.6875(5)
C6 C -1.1374(11) 1.0968(8) 0.6523(4)
C7 C -0.9606(11) 1.1536(7) 0.6612(4)
C8 C -0.8067(10) 1.0862(6) 0.7038(4)
I2 I -0.32010(5) 0.69108(4) 0.85698(2)
C9 C 0.3069(9) 0.4648(6) 0.6972(4)
C10 C 0.4032(8) 0.4391(7) 0.6446(4)
C11 C 0.5287(9) 0.4116(8) 0.5834(4)
C12 C 0.4779(13) 0.3199(10) 0.5147(5)
C13 C 0.6004(18) 0.2921(13) 0.4579(5)
C14 C 0.7730(16) 0.3549(15) 0.4683(7)
C15 C 0.8241(12) 0.4461(14) 0.5347(7)
C16 C 0.7006(10) 0.4748(11) 0.5937(6)
N1 N -0.2352(7) 0.2140(5) 0.9228(3)
C17 C -0.2262(11) 0.2933(7) 1.0048(4)
C18 C -0.3236(13) 0.0834(8) 0.9347(6)
C19 C -0.3403(10) 0.2874(8) 0.8445(5)
C20 C -0.0402(9) 0.1920(9) 0.9072(4)
F1 F -0.0513(5) 0.5358(3) 0.9110(2)
H1 H -1.0147(8) 0.8193(6) 0.7542(4)
H2 H -1.2776(9) 0.9342(8) 0.6824(5)
H3 H -1.2429(11) 1.1426(8) 0.6226(4)
H4 H -0.9465(11) 1.2384(7) 0.6380(4)
H5 H -0.6877(10) 1.1257(6) 0.7099(4)
H6 H 0.3607(13) 0.2775(10) 0.5074(5)
H7 H 0.5668(18) 0.2303(13) 0.4120(5)
H8 H 0.8559(16) 0.3350(15) 0.4294(7)
H9 H 0.9406(12) 0.4892(14) 0.5408(7)
H10 H 0.7349(10) 0.5364(11) 0.6397(6)
H11 H -0.1665(76) 0.3777(25) 0.9978(15)
H12 H -0.1540(72) 0.2457(28) 1.0543(8)
H13 H -0.3520(12) 0.3085(50) 1.0160(22)
H14 H -0.3173(90) 0.0274(26) 0.8839(23)
H15 H -0.4536(30) 0.0967(10) 0.9401(47)
H16 H -0.2573(63) 0.0411(32) 0.9880(27)
H17 H -0.2765(51) 0.3700(31) 0.8372(26)
H18 H -0.4664(31) 0.3060(56) 0.8541(19)
H19 H -0.3460(78) 0.2337(28) 0.7916(8)
H20 H 0.0215(29) 0.2768(10) 0.9045(40)
H21 H -0.0438(10) 0.1451(52) 0.8518(20)
H22 H 0.0286(27) 0.1399(52) 0.9554(21)

loop_
_atom_type_symbol
_atom_type_radius_bond
C 0.68
H 0.23
F 0.64
I 1.40
N 0.68
